data_4308315
loop_
_publ_author_name
'Christina Y. Tang'
'Andrew R. Cowley'
'Anthony J. Downs'
'Simon Parsons'

_publ_section_title
;
Preparation and Characterization of Lithium Imidoalanate Complexes
Li2[(RN)4(AlH2)6] (R = Me or tBu): First Examples of Aluminum-Rich
Imidoalanes with an Adamantoid Structure
;
_journal_name_full 'Inorganic Chemistry'
_journal_page_first 5439
_journal_page_last 5446
_journal_paper_doi 10.1021/ic7006827
_journal_volume 46
_journal_year 2007
_chemical_compound_source 'synthesis as described'
_chemical_formula_moiety 'C18 H48 Al6 N6'
_chemical_formula_sum 'C18 H48 Al6 N6'
_chemical_formula_weight 510.51
_chemical_name_systematic
; 
? 
;
_space_group_IT_number 2
_symmetry_cell_setting triclinic
_symmetry_space_group_name_Hall '-P 1'
_symmetry_space_group_name_H-M 'P -1'
_atom_sites_solution_hydrogens geom
_atom_sites_solution_primary direct
_cell_angle_alpha 92.1463(9)
_cell_angle_beta 93.8153(9)
_cell_angle_gamma 91.3870(11)
_cell_formula_units_Z 4
_cell_length_a 10.5708(2)
_cell_length_b 16.5470(4)
_cell_length_c 17.0406(4)
_cell_measurement_reflns_used 13103
_cell_measurement_temperature 150
_cell_measurement_theta_max 27
_cell_measurement_theta_min 1
_cell_volume 2970.90(11)
_computing_cell_refinement
; 
KappaCCD software 'DENZO' (Otwinowski & Minor, 1996) 
;
_computing_data_collection
; 
KappaCCD software 'Collect' (Nonius, 2000) 
;
_computing_data_reduction
; 
KappaCCD software 'DENZO' (Otwinowski & Minor, 1996) 
;
_computing_publication_material
; 
CRYSTALS (Watkin et al, 2001) 
;
_computing_structure_refinement
; 
CRYSTALS (Watkin et al, 2001) 
;
_computing_structure_solution 'SIR92 (Giacovazzo et al, 1992)'
_diffrn_ambient_temperature 150
_diffrn_measured_fraction_theta_full 0.994
_diffrn_measured_fraction_theta_max 0.994
_diffrn_measurement_device_type
; 
Nonius KappaCCD 
;
_diffrn_measurement_method \w
_diffrn_radiation_monochromator graphite
_diffrn_reflns_av_R_equivalents 0.097
_diffrn_reflns_limit_h_max 13
_diffrn_reflns_limit_h_min -13
_diffrn_reflns_limit_k_max 21
_diffrn_reflns_limit_k_min -21
_diffrn_reflns_limit_l_max 22
_diffrn_reflns_limit_l_min -22
_diffrn_reflns_number 23915
_diffrn_reflns_theta_full 27.536
_diffrn_reflns_theta_max 27.536
_diffrn_reflns_theta_min 5.00
_diffrn_standards_number 0
_exptl_absorpt_coefficient_mu 0.233
_exptl_absorpt_correction_T_max 0.95
_exptl_absorpt_correction_T_min 0.89
_exptl_absorpt_correction_type multi-scan
_exptl_absorpt_process_details 'DENZO/SCALEPACK (Otwinowski & Minor, 1997)'
_exptl_crystal_colour colourless
_exptl_crystal_density_diffrn 1.141
_exptl_crystal_description block
_exptl_crystal_F_000 1104
_exptl_crystal_size_max 0.50
_exptl_crystal_size_mid 0.40
_exptl_crystal_size_min 0.20
_exptl_crystal_thermal_history
; 
The material was crystallised at ambient temperature. A suitable crystal 
was cooled rapidly to 150K for single-crystal X-ray diffraction analysis. 
;
_refine_diff_density_max 0.31
_refine_diff_density_min -0.32
_refine_ls_extinction_method None
_refine_ls_goodness_of_fit_ref 1.0872
_refine_ls_hydrogen_treatment mixed
_refine_ls_matrix_type full
_refine_ls_number_parameters 589
_refine_ls_number_reflns 6508
_refine_ls_number_restraints 0
_refine_ls_R_factor_all 0.1078
_refine_ls_R_factor_gt 0.0405
_refine_ls_shift/su_max 0.037092
_refine_ls_structure_factor_coef F
_refine_ls_weighting_details
;
 Method, part 1, Chebychev polynomial, (Watkin, 1994, Prince, 1982) 
 [weight] = 1.0/[A~0~*T~0~(x)+A~1~*T~1~(x) ... +A~n-1~]*T~n-1~(x)] 
 where A~i~ are the Chebychev coefficients listed below and x= Fcalc/Fmax 
 Method = Robust Weighting (Prince, 1982) 
 W = [weight] * [1-(deltaF/6*sigmaF)^2^]^2^ 
 A~i~ are: 
 0.340 0.148 0.159 
;
_refine_ls_weighting_scheme calc
_refine_ls_wR_factor_all 0.0970
_refine_ls_wR_factor_gt 0.0449
_refine_ls_wR_factor_ref 0.0449
_reflns_limit_h_max 13
_reflns_limit_h_min -13
_reflns_limit_k_max 21
_reflns_limit_k_min -21
_reflns_limit_l_max 22
_reflns_limit_l_min 0
_reflns_number_gt 6508
_reflns_number_total 13623
_reflns_threshold_expression I>3.00u(I)
_oxford_diffrn_Wilson_B_factor 0.00
_oxford_diffrn_Wilson_scale 0.00
_oxford_refine_ls_scale 0.15407(19)
_cod_data_source_file ic7006827_si3.cif
_cod_data_source_block Al6N6
_cod_depositor_comments
;
The following automatic conversions were performed:
'_symmetry_cell_setting' value 'Triclinic' changed to 'triclinic'
according to '/home/saulius/struct/CIF-dictionaries/cif_core.dic'
dictionary named 'cif_core.dic' version 2.4.1 from 2010-06-29.

Automatic conversion script
Id: cif_fix_enum 1527 2010-12-29 10:47:43Z saulius 
;
_cod_original_sg_symbol_H-M 'P -1 '
_cod_database_code 4308315

loop_
_symmetry_equiv_pos_as_xyz
x,y,z
-x,-y,-z

loop_
_atom_site_label
_atom_site_type_symbol
_atom_site_fract_x
_atom_site_fract_y
_atom_site_fract_z
_atom_site_U_iso_or_equiv
_atom_site_occupancy
_atom_site_adp_type
Al1 Al 0.46773(9) 0.11792(6) 0.45546(6) 0.0221 1.0000 Uani
Al2 Al 0.66785(8) -0.03460(6) 0.44363(5) 0.0214 1.0000 Uani
Al3 Al 0.57182(8) 0.02778(6) 0.61886(5) 0.0217 1.0000 Uani
N1 N 0.5711(2) 0.04918(15) 0.39713(15) 0.0217 1.0000 Uani
C1 C 0.6388(3) 0.0849(2) 0.33052(19) 0.0278 1.0000 Uani
C2 C 0.7438(4) 0.1442(2) 0.3633(2) 0.0426 1.0000 Uani
C3 C 0.5484(4) 0.1245(2) 0.2708(2) 0.0385 1.0000 Uani
N2 N 0.6730(2) -0.03776(15) 0.55499(15) 0.0215 1.0000 Uani
C4 C 0.7992(3) -0.0516(2) 0.59813(19) 0.0294 1.0000 Uani
C5 C 0.8870(3) 0.0220(2) 0.5944(2) 0.0424 1.0000 Uani
C6 C 0.8610(3) -0.1274(2) 0.5672(2) 0.0392 1.0000 Uani
N3 N 0.4797(2) 0.10908(15) 0.56687(15) 0.0213 1.0000 Uani
C7 C 0.4833(3) 0.1919(2) 0.6077(2) 0.0293 1.0000 Uani
C8 C 0.6181(4) 0.2264(2) 0.6154(2) 0.0365 1.0000 Uani
C9 C 0.4252(4) 0.1902(2) 0.6870(2) 0.0383 1.0000 Uani
Al4 Al 0.18844(9) 0.45584(6) 0.52358(5) 0.0216 1.0000 Uani
Al5 Al -0.10555(9) 0.43522(6) 0.58104(5) 0.0213 1.0000 Uani
Al6 Al 0.01466(9) 0.61949(6) 0.55433(5) 0.0210 1.0000 Uani
N4 N 0.0505(2) 0.39117(15) 0.55565(14) 0.0204 1.0000 Uani
C10 C 0.0990(3) 0.3204(2) 0.60213(19) 0.0271 1.0000 Uani
C11 C 0.1347(4) 0.3471(2) 0.6872(2) 0.0416 1.0000 Uani
C12 C 0.0027(4) 0.2493(2) 0.5976(2) 0.0356 1.0000 Uani
N5 N -0.1161(2) 0.55001(15) 0.58563(14) 0.0202 1.0000 Uani
C13 C -0.1849(3) 0.5767(2) 0.65667(19) 0.0272 1.0000 Uani
C14 C -0.0938(3) 0.5818(2) 0.73010(19) 0.0328 1.0000 Uani
C15 C -0.2524(3) 0.6554(2) 0.6443(2) 0.0352 1.0000 Uani
N6 N 0.1679(2) 0.56923(15) 0.52963(15) 0.0210 1.0000 Uani
C16 C 0.2811(3) 0.6228(2) 0.55819(19) 0.0268 1.0000 Uani
C17 C 0.3054(3) 0.6190(2) 0.6471(2) 0.0380 1.0000 Uani
C18 C 0.4000(3) 0.6020(2) 0.5167(2) 0.0345 1.0000 Uani
Al7 Al 0.56133(9) 0.60045(6) 0.07828(5) 0.0218 1.0000 Uani
Al8 Al 0.32336(8) 0.46375(6) 0.04490(5) 0.0219 1.0000 Uani
Al9 Al 0.43881(8) 0.55924(6) -0.10502(5) 0.0214 1.0000 Uani
N7 N 0.4387(2) 0.52693(16) 0.11362(14) 0.0214 1.0000 Uani
C19 C 0.3773(3) 0.5505(2) 0.18874(18) 0.0258 1.0000 Uani
C20 C 0.2986(4) 0.6254(2) 0.1767(2) 0.0394 1.0000 Uani
C21 C 0.4734(3) 0.5623(2) 0.2585(2) 0.0319 1.0000 Uani
N8 N 0.3200(2) 0.48638(16) -0.06325(15) 0.0228 1.0000 Uani
C22 C 0.1914(3) 0.4917(2) -0.10670(19) 0.0313 1.0000 Uani
C23 C 0.1219(3) 0.5639(3) -0.0747(2) 0.0439 1.0000 Uani
C24 C 0.1130(3) 0.4131(3) -0.1033(2) 0.0401 1.0000 Uani
N9 N 0.5500(2) 0.61921(15) -0.03198(15) 0.0211 1.0000 Uani
C25 C 0.5737(3) 0.70784(19) -0.0470(2) 0.0279 1.0000 Uani
C26 C 0.4536(4) 0.7549(2) -0.0387(2) 0.0404 1.0000 Uani
C27 C 0.6265(4) 0.7198(2) -0.1267(2) 0.0402 1.0000 Uani
Al10 Al 0.06095(9) -0.00600(6) -0.11916(5) 0.0231 1.0000 Uani
Al11 Al -0.02587(9) -0.12563(6) 0.02470(6) 0.0240 1.0000 Uani
Al12 Al 0.17077(9) 0.03224(6) 0.06741(6) 0.0233 1.0000 Uani
N10 N -0.0238(2) -0.09886(15) -0.08300(14) 0.0213 1.0000 Uani
C28 C -0.0249(3) -0.17481(19) -0.13525(19) 0.0265 1.0000 Uani
C29 C 0.1090(4) -0.2052(2) -0.1394(2) 0.0403 1.0000 Uani
C30 C -0.0870(4) -0.1626(2) -0.2172(2) 0.0360 1.0000 Uani
N11 N 0.0816(2) -0.06183(16) 0.09725(15) 0.0237 1.0000 Uani
C31 C 0.1597(4) -0.1041(2) 0.1601(2) 0.0328 1.0000 Uani
C32 C 0.2637(4) -0.1519(2) 0.1237(3) 0.0452 1.0000 Uani
C33 C 0.0776(4) -0.1578(2) 0.2084(2) 0.0452 1.0000 Uani
N12 N 0.1664(2) 0.05293(16) -0.04151(15) 0.0244 1.0000 Uani
C34 C 0.2959(3) 0.0793(2) -0.0646(2) 0.0373 1.0000 Uani
C35 C 0.3734(4) 0.0057(3) -0.0837(3) 0.0529 1.0000 Uani
C36 C 0.2892(4) 0.1361(3) -0.1325(2) 0.0508 1.0000 Uani
H1 H 0.450(3) 0.201(2) 0.428(2) 0.036(10) 1.0000 Uiso
H2 H 0.786(3) -0.052(2) 0.404(2) 0.040(10) 1.0000 Uiso
H3 H 0.628(3) 0.046(2) 0.699(2) 0.035(10) 1.0000 Uiso
H4 H 0.315(3) 0.424(2) 0.546(2) 0.038(10) 1.0000 Uiso
H5 H -0.180(4) 0.395(2) 0.639(2) 0.044(11) 1.0000 Uiso
H6 H 0.034(3) 0.7033(19) 0.5977(19) 0.024(8) 1.0000 Uiso
H7 H 0.601(4) 0.674(2) 0.131(2) 0.051(12) 1.0000 Uiso
H8 H 0.202(3) 0.446(2) 0.081(2) 0.032(9) 1.0000 Uiso
H9 H 0.384(3) 0.600(2) -0.175(2) 0.039(10) 1.0000 Uiso
H10 H 0.106(4) -0.011(3) -0.201(2) 0.058(13) 1.0000 Uiso
H11 H -0.037(3) -0.215(2) 0.038(2) 0.032(9) 1.0000 Uiso
H12 H 0.300(3) 0.051(2) 0.112(2) 0.029(9) 1.0000 Uiso
H13 H 0.6800 0.0396 0.3023 0.0339 1.0000 Uiso
H21 H 0.7879 0.1675 0.3188 0.0513 1.0000 Uiso
H22 H 0.8062 0.1153 0.3980 0.0513 1.0000 Uiso
H23 H 0.7061 0.1888 0.3945 0.0513 1.0000 Uiso
H31 H 0.5976 0.1471 0.2281 0.0465 1.0000 Uiso
H32 H 0.5036 0.1692 0.2977 0.0465 1.0000 Uiso
H33 H 0.4846 0.0833 0.2474 0.0465 1.0000 Uiso
H41 H 0.7839 -0.0593 0.6547 0.0352 1.0000 Uiso
H51 H 0.9702 0.0118 0.6232 0.0501 1.0000 Uiso
H52 H 0.8477 0.0701 0.6192 0.0501 1.0000 Uiso
H53 H 0.9009 0.0326 0.5381 0.0501 1.0000 Uiso
H61 H 0.9442 -0.1343 0.5973 0.0474 1.0000 Uiso
H62 H 0.8043 -0.1756 0.5738 0.0474 1.0000 Uiso
H63 H 0.8751 -0.1221 0.5102 0.0474 1.0000 Uiso
H71 H 0.4313 0.2282 0.5736 0.0351 1.0000 Uiso
H81 H 0.6192 0.2811 0.6424 0.0432 1.0000 Uiso
H82 H 0.6734 0.1897 0.6470 0.0432 1.0000 Uiso
H83 H 0.6504 0.2311 0.5619 0.0432 1.0000 Uiso
H91 H 0.4293 0.2459 0.7121 0.0461 1.0000 Uiso
H92 H 0.4735 0.1527 0.7219 0.0461 1.0000 Uiso
H93 H 0.3347 0.1709 0.6792 0.0461 1.0000 Uiso
H101 H 0.1775 0.3014 0.5784 0.0329 1.0000 Uiso
H111 H 0.1664 0.2999 0.7169 0.0499 1.0000 Uiso
H112 H 0.0585 0.3688 0.7117 0.0499 1.0000 Uiso
H113 H 0.2028 0.3903 0.6889 0.0499 1.0000 Uiso
H121 H 0.0381 0.2040 0.6288 0.0435 1.0000 Uiso
H122 H -0.0779 0.2671 0.6195 0.0435 1.0000 Uiso
H123 H -0.0147 0.2302 0.5414 0.0435 1.0000 Uiso
H131 H -0.2510 0.5342 0.6649 0.0331 1.0000 Uiso
H141 H -0.1405 0.5995 0.7766 0.0397 1.0000 Uiso
H142 H -0.0236 0.6218 0.7226 0.0397 1.0000 Uiso
H143 H -0.0576 0.5274 0.7393 0.0397 1.0000 Uiso
H151 H -0.2965 0.6709 0.6925 0.0424 1.0000 Uiso
H152 H -0.1892 0.6990 0.6338 0.0424 1.0000 Uiso
H153 H -0.3161 0.6484 0.5983 0.0424 1.0000 Uiso
H161 H 0.2599 0.6798 0.5462 0.0318 1.0000 Uiso
H171 H 0.3803 0.6546 0.6650 0.0450 1.0000 Uiso
H172 H 0.2290 0.6378 0.6735 0.0450 1.0000 Uiso
H173 H 0.3227 0.5620 0.6612 0.0450 1.0000 Uiso
H181 H 0.4718 0.6389 0.5375 0.0413 1.0000 Uiso
H182 H 0.4222 0.5447 0.5265 0.0413 1.0000 Uiso
H183 H 0.3842 0.6088 0.4588 0.0413 1.0000 Uiso
H191 H 0.3181 0.5051 0.2004 0.0314 1.0000 Uiso
H201 H 0.2586 0.6404 0.2266 0.0478 1.0000 Uiso
H202 H 0.3546 0.6712 0.1620 0.0478 1.0000 Uiso
H203 H 0.2309 0.6138 0.1337 0.0478 1.0000 Uiso
H211 H 0.4287 0.5777 0.3066 0.0382 1.0000 Uiso
H212 H 0.5359 0.6062 0.2479 0.0382 1.0000 Uiso
H213 H 0.5189 0.5108 0.2672 0.0382 1.0000 Uiso
H221 H 0.2051 0.5009 -0.1632 0.0374 1.0000 Uiso
H231 H 0.0369 0.5669 -0.1038 0.0528 1.0000 Uiso
H232 H 0.1725 0.6146 -0.0819 0.0528 1.0000 Uiso
H233 H 0.1107 0.5575 -0.0174 0.0528 1.0000 Uiso
H241 H 0.0287 0.4188 -0.1326 0.0473 1.0000 Uiso
H242 H 0.1001 0.4015 -0.0472 0.0473 1.0000 Uiso
H243 H 0.1589 0.3676 -0.1279 0.0473 1.0000 Uiso
H251 H 0.6385 0.7297 -0.0057 0.0335 1.0000 Uiso
H261 H 0.4708 0.8132 -0.0488 0.0491 1.0000 Uiso
H262 H 0.4253 0.7500 0.0158 0.0491 1.0000 Uiso
H263 H 0.3855 0.7326 -0.0777 0.0491 1.0000 Uiso
H271 H 0.6407 0.7789 -0.1343 0.0488 1.0000 Uiso
H272 H 0.7088 0.6915 -0.1291 0.0488 1.0000 Uiso
H273 H 0.5648 0.6968 -0.1692 0.0488 1.0000 Uiso
H281 H -0.0760 -0.2172 -0.1103 0.0316 1.0000 Uiso
H291 H 0.1074 -0.2554 -0.1740 0.0482 1.0000 Uiso
H292 H 0.1636 -0.1627 -0.1615 0.0482 1.0000 Uiso
H293 H 0.1441 -0.2176 -0.0853 0.0482 1.0000 Uiso
H301 H -0.0855 -0.2142 -0.2495 0.0427 1.0000 Uiso
H302 H -0.1769 -0.1463 -0.2127 0.0427 1.0000 Uiso
H303 H -0.0394 -0.1192 -0.2431 0.0427 1.0000 Uiso
H311 H 0.2016 -0.0615 0.1968 0.0391 1.0000 Uiso
H321 H 0.3144 -0.1795 0.1660 0.0541 1.0000 Uiso
H322 H 0.2246 -0.1933 0.0846 0.0541 1.0000 Uiso
H323 H 0.3203 -0.1143 0.0966 0.0541 1.0000 Uiso
H331 H 0.1327 -0.1846 0.2492 0.0542 1.0000 Uiso
H332 H 0.0145 -0.1240 0.2348 0.0542 1.0000 Uiso
H333 H 0.0320 -0.2000 0.1729 0.0542 1.0000 Uiso
H341 H 0.3402 0.1091 -0.0182 0.0445 1.0000 Uiso
H351 H 0.4590 0.0239 -0.0989 0.0634 1.0000 Uiso
H352 H 0.3289 -0.0269 -0.1283 0.0634 1.0000 Uiso
H353 H 0.3832 -0.0281 -0.0363 0.0634 1.0000 Uiso
H361 H 0.3771 0.1518 -0.1456 0.0611 1.0000 Uiso
H362 H 0.2430 0.1857 -0.1172 0.0611 1.0000 Uiso
H363 H 0.2432 0.1083 -0.1795 0.0611 1.0000 Uiso

loop_
_atom_site_aniso_label
_atom_site_aniso_U_11
_atom_site_aniso_U_22
_atom_site_aniso_U_33
_atom_site_aniso_U_23
_atom_site_aniso_U_13
_atom_site_aniso_U_12
Al1 0.0242(5) 0.0202(5) 0.0221(5) 0.0011(4) 0.0023(4) 0.0006(4)
Al2 0.0189(4) 0.0233(5) 0.0220(5) 0.0011(4) 0.0021(4) 0.0004(4)
Al3 0.0203(5) 0.0238(5) 0.0206(5) -0.0009(4) -0.0004(4) -0.0005(4)
N1 0.0218(13) 0.0235(13) 0.0200(13) 0.0018(11) 0.0019(10) -0.0008(10)
C1 0.0334(18) 0.0269(17) 0.0244(17) 0.0055(13) 0.0084(14) -0.0008(14)
C2 0.042(2) 0.041(2) 0.045(2) 0.0057(18) 0.0113(18) -0.0164(17)
C3 0.053(2) 0.039(2) 0.0249(18) 0.0076(16) 0.0030(16) 0.0040(17)
N2 0.0171(12) 0.0244(14) 0.0227(13) 0.0006(11) -0.0024(10) 0.0014(10)
C4 0.0212(16) 0.041(2) 0.0256(17) 0.0023(14) -0.0021(13) 0.0070(14)
C5 0.0231(17) 0.049(2) 0.053(2) -0.0116(19) -0.0029(16) -0.0037(16)
C6 0.035(2) 0.043(2) 0.040(2) 0.0072(17) -0.0002(16) 0.0168(17)
N3 0.0251(13) 0.0182(13) 0.0205(13) -0.0012(10) 0.0024(11) -0.0014(10)
C7 0.0341(18) 0.0256(17) 0.0281(17) -0.0043(14) 0.0047(14) 0.0008(14)
C8 0.043(2) 0.0281(19) 0.037(2) -0.0047(15) 0.0005(16) -0.0100(16)
C9 0.048(2) 0.035(2) 0.0325(19) -0.0084(16) 0.0111(17) -0.0009(17)
Al4 0.0203(4) 0.0220(5) 0.0226(5) 0.0014(4) 0.0014(4) 0.0010(4)
Al5 0.0219(5) 0.0214(5) 0.0208(5) 0.0022(4) 0.0040(4) -0.0004(4)
Al6 0.0228(5) 0.0197(5) 0.0206(5) -0.0004(4) 0.0025(4) 0.0004(4)
N4 0.0222(13) 0.0204(13) 0.0185(13) 0.0032(10) -0.0009(10) 0.0000(10)
C10 0.0287(17) 0.0262(17) 0.0273(17) 0.0072(14) 0.0032(13) 0.0084(13)
C11 0.051(2) 0.044(2) 0.0298(19) 0.0093(17) -0.0065(17) 0.0094(18)
C12 0.046(2) 0.0233(17) 0.039(2) 0.0097(15) 0.0122(17) 0.0029(15)
N5 0.0186(12) 0.0260(14) 0.0162(12) -0.0010(10) 0.0041(10) 0.0019(10)
C13 0.0271(16) 0.0291(17) 0.0266(17) -0.0039(14) 0.0134(14) -0.0012(13)
C14 0.043(2) 0.039(2) 0.0174(16) -0.0012(14) 0.0083(15) 0.0059(16)
C15 0.0364(19) 0.037(2) 0.0330(19) -0.0068(16) 0.0077(15) 0.0079(16)
N6 0.0210(12) 0.0199(13) 0.0219(13) 0.0002(10) 0.0017(10) -0.0008(10)
C16 0.0235(16) 0.0274(17) 0.0287(17) -0.0018(14) -0.0010(13) -0.0029(13)
C17 0.0341(19) 0.046(2) 0.032(2) 0.0006(16) -0.0089(16) 0.0018(16)
C18 0.0229(16) 0.0337(19) 0.047(2) -0.0018(16) 0.0039(15) -0.0046(14)
Al7 0.0228(5) 0.0223(5) 0.0201(5) -0.0016(4) 0.0033(4) -0.0026(4)
Al8 0.0189(4) 0.0260(5) 0.0211(5) 0.0007(4) 0.0036(4) -0.0018(4)
Al9 0.0208(4) 0.0241(5) 0.0193(5) 0.0022(4) 0.0014(4) 0.0003(4)
N7 0.0208(13) 0.0280(14) 0.0155(12) -0.0006(10) 0.0036(10) 0.0008(11)
C19 0.0291(17) 0.0276(17) 0.0217(16) -0.0006(13) 0.0105(13) 0.0003(13)
C20 0.041(2) 0.046(2) 0.033(2) -0.0046(17) 0.0104(16) 0.0129(17)
C21 0.0368(19) 0.0361(19) 0.0226(17) -0.0047(14) 0.0041(14) 0.0028(15)
N8 0.0151(12) 0.0305(15) 0.0224(13) -0.0003(11) -0.0007(10) -0.0027(10)
C22 0.0197(16) 0.051(2) 0.0232(17) 0.0067(15) -0.0031(13) -0.0014(15)
C23 0.0252(18) 0.057(3) 0.050(2) 0.009(2) -0.0023(17) 0.0112(17)
C24 0.0247(17) 0.060(3) 0.033(2) -0.0053(18) -0.0025(15) -0.0148(17)
N9 0.0231(13) 0.0193(13) 0.0210(13) 0.0019(10) 0.0030(10) -0.0001(10)
C25 0.0321(17) 0.0199(16) 0.0317(18) 0.0015(13) 0.0042(14) -0.0038(13)
C26 0.043(2) 0.0286(19) 0.051(2) 0.0060(17) 0.0107(18) 0.0079(16)
C27 0.048(2) 0.0304(19) 0.044(2) 0.0105(16) 0.0124(18) -0.0072(17)
Al10 0.0264(5) 0.0247(5) 0.0182(5) -0.0001(4) 0.0026(4) -0.0025(4)
Al11 0.0297(5) 0.0213(5) 0.0206(5) 0.0019(4) -0.0011(4) -0.0014(4)
Al12 0.0218(5) 0.0251(5) 0.0223(5) -0.0009(4) -0.0022(4) -0.0009(4)
N10 0.0231(13) 0.0221(13) 0.0182(13) -0.0019(10) -0.0019(10) 0.0011(10)
C28 0.0356(18) 0.0192(15) 0.0242(16) -0.0033(13) 0.0006(14) 0.0002(13)
C29 0.049(2) 0.033(2) 0.039(2) -0.0082(16) 0.0023(18) 0.0125(17)
C30 0.050(2) 0.0321(19) 0.0249(18) -0.0062(15) -0.0016(16) -0.0026(16)
N11 0.0278(14) 0.0244(14) 0.0184(13) 0.0030(11) -0.0042(11) 0.0020(11)
C31 0.047(2) 0.0281(18) 0.0227(17) 0.0051(14) -0.0077(15) 0.0055(15)
C32 0.046(2) 0.039(2) 0.050(2) 0.0060(18) -0.0070(19) 0.0187(18)
C33 0.066(3) 0.042(2) 0.028(2) 0.0128(17) -0.0062(18) 0.005(2)
N12 0.0222(13) 0.0283(14) 0.0226(14) -0.0016(11) 0.0042(11) -0.0046(11)
C34 0.0295(18) 0.047(2) 0.034(2) -0.0071(17) 0.0086(15) -0.0165(16)
C35 0.0255(19) 0.075(3) 0.058(3) -0.012(2) 0.0117(18) -0.0025(19)
C36 0.056(3) 0.054(3) 0.043(2) 0.000(2) 0.017(2) -0.025(2)

loop_
_atom_type_symbol
_atom_type_scat_dispersion_real
_atom_type_scat_dispersion_imag
_atom_type_scat_Cromer_Mann_a1
_atom_type_scat_Cromer_Mann_b1
_atom_type_scat_Cromer_Mann_a2
_atom_type_scat_Cromer_Mann_b2
_atom_type_scat_Cromer_Mann_a3
_atom_type_scat_Cromer_Mann_b3
_atom_type_scat_Cromer_Mann_a4
_atom_type_scat_Cromer_Mann_b4
_atom_type_scat_Cromer_Mann_c
_atom_type_scat_source
Al 0.0645 0.0514 6.4202 3.0387 1.9002 0.7426 1.5936 31.5472 1.9646 85.0886 1.1151 'International Tables Vol C 4.2.6.8 and 6.1.1.4'
N 0.0061 0.0033 12.2126 0.0057 3.1322 9.8933 2.0125 28.9975 1.1663 0.5826 -11.5290 'International Tables Vol C 4.2.6.8 and 6.1.1.4'
C 0.0033 0.0016 2.3100 20.8439 1.0200 10.2075 1.5886 0.5687 0.8650 51.6512 0.2156 'International Tables Vol C 4.2.6.8 and 6.1.1.4'
H 0.0000 0.0000 0.4930 10.5109 0.3229 26.1257 0.1402 3.1424 0.0408 57.7998 0.0030 'International Tables Vol C 4.2.6.8 and 6.1.1.4'

loop_
_geom_angle_atom_site_label_1
_geom_angle_site_symmetry_1
_geom_angle_atom_site_label_2
_geom_angle_site_symmetry_2
_geom_angle_atom_site_label_3
_geom_angle_site_symmetry_3
_geom_angle
_geom_angle_publ_flag
N2 2_656 Al1 . N1 . 91.36(11) yes
N2 2_656 Al1 . N3 . 90.78(11) yes
N1 . Al1 . N3 . 116.80(12) yes
N2 2_656 Al1 . H1 . 120.7(14) no
N1 . Al1 . H1 . 117.5(14) no
N3 . Al1 . H1 . 114.7(14) no
N3 2_656 Al2 . N1 . 91.11(11) yes
N3 2_656 Al2 . N2 . 91.16(11) yes
N1 . Al2 . N2 . 116.29(11) yes
N3 2_656 Al2 . H2 . 121.9(14) no
N1 . Al2 . H2 . 113.7(14) no
N2 . Al2 . H2 . 118.1(14) no
N1 2_656 Al3 . N2 . 91.51(11) yes
N1 2_656 Al3 . N3 . 91.81(11) yes
N2 . Al3 . N3 . 116.09(12) yes
N1 2_656 Al3 . H3 . 119.6(14) no
N2 . Al3 . H3 . 114.3(14) no
N3 . Al3 . H3 . 118.5(14) no
Al1 . N1 . Al2 . 122.88(14) yes
Al1 . N1 . Al3 2_656 88.76(11) yes
Al2 . N1 . Al3 2_656 88.34(11) yes
Al1 . N1 . C1 . 118.0(2) yes
Al2 . N1 . C1 . 110.59(19) yes
Al3 2_656 N1 . C1 . 123.5(2) yes
N1 . C1 . C2 . 110.1(3) yes
N1 . C1 . C3 . 112.6(3) yes
C2 . C1 . C3 . 111.3(3) yes
N1 . C1 . H13 . 107.535 no
C2 . C1 . H13 . 107.541 no
C3 . C1 . H13 . 107.538 no
C1 . C2 . H21 . 109.465 no
C1 . C2 . H22 . 109.467 no
H21 . C2 . H22 . 109.474 no
C1 . C2 . H23 . 109.470 no
H21 . C2 . H23 . 109.475 no
H22 . C2 . H23 . 109.476 no
C1 . C3 . H31 . 109.469 no
C1 . C3 . H32 . 109.467 no
H31 . C3 . H32 . 109.478 no
C1 . C3 . H33 . 109.466 no
H31 . C3 . H33 . 109.477 no
H32 . C3 . H33 . 109.470 no
Al2 . N2 . Al3 . 123.69(14) yes
Al2 . N2 . Al1 2_656 88.97(11) yes
Al3 . N2 . Al1 2_656 88.17(11) yes
Al2 . N2 . C4 . 117.67(19) yes
Al3 . N2 . C4 . 110.00(19) yes
Al1 2_656 N2 . C4 . 124.0(2) yes
N2 . C4 . C5 . 110.5(3) yes
N2 . C4 . C6 . 112.1(3) yes
C5 . C4 . C6 . 110.9(3) yes
N2 . C4 . H41 . 107.728 no
C5 . C4 . H41 . 107.725 no
C6 . C4 . H41 . 107.723 no
C4 . C5 . H51 . 109.466 no
C4 . C5 . H52 . 109.463 no
H51 . C5 . H52 . 109.476 no
C4 . C5 . H53 . 109.469 no
H51 . C5 . H53 . 109.477 no
H52 . C5 . H53 . 109.477 no
C4 . C6 . H61 . 109.467 no
C4 . C6 . H62 . 109.468 no
H61 . C6 . H62 . 109.479 no
C4 . C6 . H63 . 109.467 no
H61 . C6 . H63 . 109.469 no
H62 . C6 . H63 . 109.477 no
Al3 . N3 . Al1 . 123.30(13) yes
Al3 . N3 . Al2 2_656 88.54(11) yes
Al1 . N3 . Al2 2_656 88.87(11) yes
Al3 . N3 . C7 . 116.6(2) yes
Al1 . N3 . C7 . 110.66(19) yes
Al2 2_656 N3 . C7 . 125.16(19) yes
N3 . C7 . C8 . 110.2(3) yes
N3 . C7 . C9 . 111.8(3) yes
C8 . C7 . C9 . 111.7(3) yes
N3 . C7 . H71 . 107.627 no
C8 . C7 . H71 . 107.632 no
C9 . C7 . H71 . 107.624 no
C7 . C8 . H81 . 109.473 no
C7 . C8 . H82 . 109.472 no
H81 . C8 . H82 . 109.476 no
C7 . C8 . H83 . 109.465 no
H81 . C8 . H83 . 109.470 no
H82 . C8 . H83 . 109.470 no
C7 . C9 . H91 . 109.466 no
C7 . C9 . H92 . 109.466 no
H91 . C9 . H92 . 109.476 no
C7 . C9 . H93 . 109.467 no
H91 . C9 . H93 . 109.476 no
H92 . C9 . H93 . 109.477 no
N5 2_566 Al4 . N4 . 90.73(11) yes
N5 2_566 Al4 . N6 . 90.98(11) yes
N4 . Al4 . N6 . 116.11(11) yes
N5 2_566 Al4 . H4 . 121.7(14) no
N4 . Al4 . H4 . 114.0(14) no
N6 . Al4 . H4 . 118.5(14) no
N6 2_566 Al5 . N4 . 91.41(11) yes
N6 2_566 Al5 . N5 . 90.92(11) yes
N4 . Al5 . N5 . 117.47(11) yes
N6 2_566 Al5 . H5 . 119.4(15) no
N4 . Al5 . H5 . 118.8(15) no
N5 . Al5 . H5 . 113.6(15) no
N4 2_566 Al6 . N5 . 91.47(11) yes
N4 2_566 Al6 . N6 . 91.01(11) yes
N5 . Al6 . N6 . 116.15(11) yes
N4 2_566 Al6 . H6 . 121.5(12) no
N5 . Al6 . H6 . 117.6(12) no
N6 . Al6 . H6 . 114.5(12) no
Al5 . N4 . Al4 . 122.71(14) yes
Al5 . N4 . Al6 2_566 88.91(11) yes
Al4 . N4 . Al6 2_566 88.72(11) yes
Al5 . N4 . C10 . 117.91(19) yes
Al4 . N4 . C10 . 110.69(19) yes
Al6 2_566 N4 . C10 . 123.2(2) yes
N4 . C10 . C11 . 110.6(3) yes
N4 . C10 . C12 . 111.9(3) yes
C11 . C10 . C12 . 110.9(3) yes
N4 . C10 . H101 . 107.772 no
C11 . C10 . H101 . 107.774 no
C12 . C10 . H101 . 107.774 no
C10 . C11 . H111 . 109.465 no
C10 . C11 . H112 . 109.466 no
H111 . C11 . H112 . 109.477 no
C10 . C11 . H113 . 109.467 no
H111 . C11 . H113 . 109.474 no
H112 . C11 . H113 . 109.477 no
C10 . C12 . H121 . 109.466 no
C10 . C12 . H122 . 109.465 no
H121 . C12 . H122 . 109.474 no
C10 . C12 . H123 . 109.469 no
H121 . C12 . H123 . 109.476 no
H122 . C12 . H123 . 109.477 no
Al6 . N5 . Al5 . 122.74(13) yes
Al6 . N5 . Al4 2_566 88.90(11) yes
Al5 . N5 . Al4 2_566 88.68(11) yes
Al6 . N5 . C13 . 117.41(19) yes
Al5 . N5 . C13 . 109.84(19) yes
Al4 2_566 N5 . C13 . 125.6(2) yes
N5 . C13 . C14 . 110.4(2) yes
N5 . C13 . C15 . 112.1(3) yes
C14 . C13 . C15 . 111.8(3) yes
N5 . C13 . H131 . 107.438 no
C14 . C13 . H131 . 107.438 no
C15 . C13 . H131 . 107.438 no
C13 . C14 . H141 . 109.464 no
C13 . C14 . H142 . 109.469 no
H141 . C14 . H142 . 109.477 no
C13 . C14 . H143 . 109.466 no
H141 . C14 . H143 . 109.469 no
H142 . C14 . H143 . 109.482 no
C13 . C15 . H151 . 109.464 no
C13 . C15 . H152 . 109.469 no
H151 . C15 . H152 . 109.476 no
C13 . C15 . H153 . 109.466 no
H151 . C15 . H153 . 109.470 no
H152 . C15 . H153 . 109.483 no
Al4 . N6 . Al6 . 124.05(14) yes
Al4 . N6 . Al5 2_566 89.23(11) yes
Al6 . N6 . Al5 2_566 88.49(11) yes
Al4 . N6 . C16 . 118.43(19) yes
Al6 . N6 . C16 . 110.20(19) yes
Al5 2_566 N6 . C16 . 120.9(2) yes
N6 . C16 . C17 . 110.5(3) yes
N6 . C16 . C18 . 112.5(3) yes
C17 . C16 . C18 . 110.7(3) yes
N6 . C16 . H161 . 107.653 no
C17 . C16 . H161 . 107.653 no
C18 . C16 . H161 . 107.653 no
C16 . C17 . H171 . 109.477 no
C16 . C17 . H172 . 109.466 no
H171 . C17 . H172 . 109.473 no
C16 . C17 . H173 . 109.470 no
H171 . C17 . H173 . 109.477 no
H172 . C17 . H173 . 109.465 no
C16 . C18 . H181 . 109.471 no
C16 . C18 . H182 . 109.472 no
H181 . C18 . H182 . 109.475 no
C16 . C18 . H183 . 109.468 no
H181 . C18 . H183 . 109.469 no
H182 . C18 . H183 . 109.472 no
N8 2_665 Al7 . N7 . 91.42(11) yes
N8 2_665 Al7 . N9 . 91.10(11) yes
N7 . Al7 . N9 . 116.12(11) yes
N8 2_665 Al7 . H7 . 119.8(15) no
N7 . Al7 . H7 . 118.2(15) no
N9 . Al7 . H7 . 115.0(15) no
N9 2_665 Al8 . N7 . 91.10(11) yes
N9 2_665 Al8 . N8 . 91.51(11) yes
N7 . Al8 . N8 . 116.65(12) yes
N9 2_665 Al8 . H8 . 121.7(13) no
N7 . Al8 . H8 . 112.4(13) no
N8 . Al8 . H8 . 119.0(13) no
N7 2_665 Al9 . N8 . 90.91(11) yes
N7 2_665 Al9 . N9 . 91.39(11) yes
N8 . Al9 . N9 . 117.11(12) yes
N7 2_665 Al9 . H9 . 121.9(14) no
N8 . Al9 . H9 . 112.3(14) no
N9 . Al9 . H9 . 118.8(14) no
Al7 . N7 . Al8 . 123.61(13) yes
Al7 . N7 . Al9 2_665 88.82(11) yes
Al8 . N7 . Al9 2_665 88.54(11) yes
Al7 . N7 . C19 . 117.2(2) yes
Al8 . N7 . C19 . 110.30(19) yes
Al9 2_665 N7 . C19 . 124.1(2) yes
N7 . C19 . C20 . 110.1(3) yes
N7 . C19 . C21 . 112.3(3) yes
C20 . C19 . C21 . 111.5(3) yes
N7 . C19 . H191 . 107.549 no
C20 . C19 . H191 . 107.548 no
C21 . C19 . H191 . 107.549 no
C19 . C20 . H201 . 109.470 no
C19 . C20 . H202 . 109.464 no
H201 . C20 . H202 . 109.474 no
C19 . C20 . H203 . 109.468 no
H201 . C20 . H203 . 109.483 no
H202 . C20 . H203 . 109.468 no
C19 . C21 . H211 . 109.469 no
C19 . C21 . H212 . 109.464 no
H211 . C21 . H212 . 109.476 no
C19 . C21 . H213 . 109.467 no
H211 . C21 . H213 . 109.482 no
H212 . C21 . H213 . 109.470 no
Al8 . N8 . Al9 . 122.71(14) yes
Al8 . N8 . Al7 2_665 88.98(12) yes
Al9 . N8 . Al7 2_665 88.65(11) yes
Al8 . N8 . C22 . 117.20(19) yes
Al9 . N8 . C22 . 110.4(2) yes
Al7 2_665 N8 . C22 . 125.1(2) yes
N8 . C22 . C23 . 110.0(3) yes
N8 . C22 . C24 . 111.7(3) yes
C23 . C22 . C24 . 111.6(3) yes
N8 . C22 . H221 . 107.777 no
C23 . C22 . H221 . 107.774 no
C24 . C22 . H221 . 107.775 no
C22 . C23 . H231 . 109.468 no
C22 . C23 . H232 . 109.466 no
H231 . C23 . H232 . 109.477 no
C22 . C23 . H233 . 109.467 no
H231 . C23 . H233 . 109.474 no
H232 . C23 . H233 . 109.476 no
C22 . C24 . H241 . 109.466 no
C22 . C24 . H242 . 109.469 no
H241 . C24 . H242 . 109.478 no
C22 . C24 . H243 . 109.463 no
H241 . C24 . H243 . 109.474 no
H242 . C24 . H243 . 109.477 no
Al9 . N9 . Al7 . 122.92(14) yes
Al9 . N9 . Al8 2_665 88.80(11) yes
Al7 . N9 . Al8 2_665 88.24(11) yes
Al9 . N9 . C25 . 117.5(2) yes
Al7 . N9 . C25 . 111.12(19) yes
Al8 2_665 N9 . C25 . 123.46(19) yes
N9 . C25 . C26 . 110.5(3) yes
N9 . C25 . C27 . 112.0(3) yes
C26 . C25 . C27 . 111.2(3) yes
N9 . C25 . H251 . 107.652 no
C26 . C25 . H251 . 107.652 no
C27 . C25 . H251 . 107.652 no
C25 . C26 . H261 . 109.459 no
C25 . C26 . H262 . 109.468 no
H261 . C26 . H262 . 109.480 no
C25 . C26 . H263 . 109.463 no
H261 . C26 . H263 . 109.473 no
H262 . C26 . H263 . 109.484 no
C25 . C27 . H271 . 109.464 no
C25 . C27 . H272 . 109.465 no
H271 . C27 . H272 . 109.482 no
C25 . C27 . H273 . 109.461 no
H271 . C27 . H273 . 109.477 no
H272 . C27 . H273 . 109.478 no
N11 2_555 Al10 . N10 . 91.49(11) yes
N11 2_555 Al10 . N12 . 90.76(12) yes
N10 . Al10 . N12 . 115.12(12) yes
N11 2_555 Al10 . H10 . 119.3(16) no
N10 . Al10 . H10 . 117.6(16) no
N12 . Al10 . H10 . 116.9(16) no
N12 2_555 Al11 . N10 . 91.73(11) yes
N12 2_555 Al11 . N11 . 90.38(12) yes
N10 . Al11 . N11 . 116.32(12) yes
N12 2_555 Al11 . H11 . 121.8(13) no
N10 . Al11 . H11 . 114.4(13) no
N11 . Al11 . H11 . 117.7(13) no
N10 2_555 Al12 . N11 . 91.33(11) yes
N10 2_555 Al12 . N12 . 92.28(11) yes
N11 . Al12 . N12 . 117.30(12) yes
N10 2_555 Al12 . H12 . 121.7(12) no
N11 . Al12 . H12 . 116.2(13) no
N12 . Al12 . H12 . 114.2(13) no
Al10 . N10 . Al11 . 124.36(14) yes
Al10 . N10 . Al12 2_555 88.42(11) yes
Al11 . N10 . Al12 2_555 87.92(11) yes
Al10 . N10 . C28 . 116.64(19) yes
Al11 . N10 . C28 . 110.44(19) yes
Al12 2_555 N10 . C28 . 125.0(2) yes
N10 . C28 . C29 . 110.0(3) yes
N10 . C28 . C30 . 112.4(3) yes
C29 . C28 . C30 . 111.4(3) yes
N10 . C28 . H281 . 107.622 no
C29 . C28 . H281 . 107.626 no
C30 . C28 . H281 . 107.626 no
C28 . C29 . H291 . 109.465 no
C28 . C29 . H292 . 109.465 no
H291 . C29 . H292 . 109.481 no
C28 . C29 . H293 . 109.464 no
H291 . C29 . H293 . 109.474 no
H292 . C29 . H293 . 109.479 no
C28 . C30 . H301 . 109.465 no
C28 . C30 . H302 . 109.463 no
H301 . C30 . H302 . 109.471 no
C28 . C30 . H303 . 109.467 no
H301 . C30 . H303 . 109.482 no
H302 . C30 . H303 . 109.477 no
Al11 . N11 . Al12 . 122.31(14) yes
Al11 . N11 . Al10 2_555 89.57(12) yes
Al12 . N11 . Al10 2_555 88.56(11) yes
Al11 . N11 . C31 . 118.4(2) yes
Al12 . N11 . C31 . 110.0(2) yes
Al10 2_555 N11 . C31 . 123.5(2) yes
N11 . C31 . C32 . 110.4(3) yes
N11 . C31 . C33 . 112.0(3) yes
C32 . C31 . C33 . 111.4(3) yes
N11 . C31 . H311 . 107.609 no
C32 . C31 . H311 . 107.605 no
C33 . C31 . H311 . 107.617 no
C31 . C32 . H321 . 109.465 no
C31 . C32 . H322 . 109.465 no
H321 . C32 . H322 . 109.476 no
C31 . C32 . H323 . 109.469 no
H321 . C32 . H323 . 109.476 no
H322 . C32 . H323 . 109.476 no
C31 . C33 . H331 . 109.475 no
C31 . C33 . H332 . 109.468 no
H331 . C33 . H332 . 109.470 no
C31 . C33 . H333 . 109.473 no
H331 . C33 . H333 . 109.474 no
H332 . C33 . H333 . 109.468 no
Al10 . N12 . Al12 . 123.55(14) yes
Al10 . N12 . Al11 2_555 89.06(11) yes
Al12 . N12 . Al11 2_555 87.85(11) yes
Al10 . N12 . C34 . 116.7(2) yes
Al12 . N12 . C34 . 110.6(2) yes
Al11 2_555 N12 . C34 . 125.0(2) yes
N12 . C34 . C35 . 110.1(3) yes
N12 . C34 . C36 . 112.5(3) yes
C35 . C34 . C36 . 111.0(3) yes
N12 . C34 . H341 . 107.683 no
C35 . C34 . H341 . 107.677 no
C36 . C34 . H341 . 107.677 no
C34 . C35 . H351 . 109.470 no
C34 . C35 . H352 . 109.468 no
H351 . C35 . H352 . 109.475 no
C34 . C35 . H353 . 109.466 no
H351 . C35 . H353 . 109.475 no
H352 . C35 . H353 . 109.475 no
C34 . C36 . H361 . 109.469 no
C34 . C36 . H362 . 109.459 no
H361 . C36 . H362 . 109.478 no
C34 . C36 . H363 . 109.465 no
H361 . C36 . H363 . 109.482 no
H362 . C36 . H363 . 109.474 no

loop_
_geom_bond_atom_site_label_1
_geom_bond_site_symmetry_1
_geom_bond_atom_site_label_2
_geom_bond_site_symmetry_2
_geom_bond_distance
_geom_bond_publ_flag
Al1 . N2 2_656 1.963(3) yes
Al1 . N1 . 1.897(3) yes
Al1 . N3 . 1.906(3) yes
Al1 . H1 . 1.48(4) no
Al2 . N3 2_656 1.959(3) yes
Al2 . N1 . 1.907(3) yes
Al2 . N2 . 1.898(3) yes
Al2 . H2 . 1.49(4) no
Al3 . N1 2_656 1.951(3) yes
Al3 . N2 . 1.904(3) yes
Al3 . N3 . 1.892(3) yes
Al3 . H3 . 1.47(4) no
N1 . C1 . 1.512(4) yes
C1 . C2 . 1.527(5) yes
C1 . C3 . 1.527(5) yes
C1 . H13 . 1.000 no
C2 . H21 . 1.000 no
C2 . H22 . 1.000 no
C2 . H23 . 1.000 no
C3 . H31 . 1.000 no
C3 . H32 . 1.000 no
C3 . H33 . 1.000 no
N2 . C4 . 1.507(4) yes
C4 . C5 . 1.520(5) yes
C4 . C6 . 1.520(5) yes
C4 . H41 . 1.000 no
C5 . H51 . 1.000 no
C5 . H52 . 1.000 no
C5 . H53 . 1.000 no
C6 . H61 . 1.000 no
C6 . H62 . 1.000 no
C6 . H63 . 1.000 no
N3 . C7 . 1.511(4) yes
C7 . C8 . 1.518(5) yes
C7 . C9 . 1.523(5) yes
C7 . H71 . 1.000 no
C8 . H81 . 1.000 no
C8 . H82 . 1.000 no
C8 . H83 . 1.000 no
C9 . H91 . 1.000 no
C9 . H92 . 1.000 no
C9 . H93 . 1.000 no
Al4 . N5 2_566 1.962(3) yes
Al4 . N4 . 1.909(3) yes
Al4 . N6 . 1.894(3) yes
Al4 . H4 . 1.48(4) no
Al5 . N6 2_566 1.954(3) yes
Al5 . N4 . 1.889(3) yes
Al5 . N5 . 1.904(3) yes
Al5 . H5 . 1.48(4) no
Al6 . N4 2_566 1.953(3) yes
Al6 . N5 . 1.894(3) yes
Al6 . N6 . 1.903(3) yes
Al6 . H6 . 1.55(3) no
N4 . C10 . 1.518(4) yes
C10 . C11 . 1.520(5) yes
C10 . C12 . 1.534(5) yes
C10 . H101 . 1.000 no
C11 . H111 . 1.000 no
C11 . H112 . 1.000 no
C11 . H113 . 1.000 no
C12 . H121 . 1.000 no
C12 . H122 . 1.000 no
C12 . H123 . 1.000 no
N5 . C13 . 1.511(4) yes
C13 . C14 . 1.526(5) yes
C13 . C15 . 1.515(5) yes
C13 . H131 . 1.000 no
C14 . H141 . 1.000 no
C14 . H142 . 1.000 no
C14 . H143 . 1.000 no
C15 . H151 . 1.000 no
C15 . H152 . 1.000 no
C15 . H153 . 1.000 no
N6 . C16 . 1.514(4) yes
C16 . C17 . 1.524(5) yes
C16 . C18 . 1.524(5) yes
C16 . H161 . 1.000 no
C17 . H171 . 1.000 no
C17 . H172 . 1.000 no
C17 . H173 . 1.000 no
C18 . H181 . 1.000 no
C18 . H182 . 1.000 no
C18 . H183 . 1.000 no
Al7 . N8 2_665 1.951(3) yes
Al7 . N7 . 1.899(3) yes
Al7 . N9 . 1.912(3) yes
Al7 . H7 . 1.51(4) no
Al8 . N9 2_665 1.957(3) yes
Al8 . N7 . 1.900(3) yes
Al8 . N8 . 1.893(3) yes
Al8 . H8 . 1.48(3) no
Al9 . N7 2_665 1.957(3) yes
Al9 . N8 . 1.910(3) yes
Al9 . N9 . 1.890(3) yes
Al9 . H9 . 1.48(4) no
N7 . C19 . 1.516(4) yes
C19 . C20 . 1.523(5) yes
C19 . C21 . 1.515(5) yes
C19 . H191 . 1.000 no
C20 . H201 . 1.000 no
C20 . H202 . 1.000 no
C20 . H203 . 1.000 no
C21 . H211 . 1.000 no
C21 . H212 . 1.000 no
C21 . H213 . 1.000 no
N8 . C22 . 1.510(4) yes
C22 . C23 . 1.519(5) yes
C22 . C24 . 1.531(5) yes
C22 . H221 . 1.000 no
C23 . H231 . 1.000 no
C23 . H232 . 1.000 no
C23 . H233 . 1.000 no
C24 . H241 . 1.000 no
C24 . H242 . 1.000 no
C24 . H243 . 1.000 no
N9 . C25 . 1.516(4) yes
C25 . C26 . 1.518(5) yes
C25 . C27 . 1.521(5) yes
C25 . H251 . 1.000 no
C26 . H261 . 1.000 no
C26 . H262 . 1.000 no
C26 . H263 . 1.000 no
C27 . H271 . 1.000 no
C27 . H272 . 1.000 no
C27 . H273 . 1.000 no
Al10 . N11 2_555 1.948(3) yes
Al10 . N10 . 1.903(3) yes
Al10 . N12 . 1.897(3) yes
Al10 . H10 . 1.51(4) no
Al11 . N12 2_555 1.963(3) yes
Al11 . N10 . 1.905(3) yes
Al11 . N11 . 1.895(3) yes
Al11 . H11 . 1.51(3) no
Al12 . N10 2_555 1.953(3) yes
Al12 . N11 . 1.903(3) yes
Al12 . N12 . 1.898(3) yes
Al12 . H12 . 1.54(3) no
N10 . C28 . 1.512(4) yes
C28 . C29 . 1.519(5) yes
C28 . C30 . 1.526(5) yes
C28 . H281 . 1.000 no
C29 . H291 . 1.000 no
C29 . H292 . 1.000 no
C29 . H293 . 1.000 no
C30 . H301 . 1.000 no
C30 . H302 . 1.000 no
C30 . H303 . 1.000 no
N11 . C31 . 1.512(4) yes
C31 . C32 . 1.521(5) yes
C31 . C33 . 1.527(5) yes
C31 . H311 . 1.000 no
C32 . H321 . 1.000 no
C32 . H322 . 1.000 no
C32 . H323 . 1.000 no
C33 . H331 . 1.000 no
C33 . H332 . 1.000 no
C33 . H333 . 1.000 no
N12 . C34 . 1.508(4) yes
C34 . C35 . 1.520(6) yes
C34 . C36 . 1.517(6) yes
C34 . H341 . 1.000 no
C35 . H351 . 1.000 no
C35 . H352 . 1.000 no
C35 . H353 . 1.000 no
C36 . H361 . 1.000 no
C36 . H362 . 1.000 no
C36 . H363 . 1.000 no
